data_4028184
loop_
_publ_author_name
'Valerij A. Nikolaev'
'Murat B. Supurgibekov'
'Huw M. L. Davies'
'Joachim Sieler'
'Valerija M. Zakharova'

_publ_section_title
;
 Influence of an Internal Trifluoromethyl Group on the
 Rhodium(II)-Catalyzed Reactions of Vinyldiazocarbonyl Compounds
;
_journal_name_full 'Journal of Organic Chemistry'
_journal_page_first 4239
_journal_page_last 4244
_journal_paper_doi 10.1021/jo302726m
_journal_volume 78
_journal_year 2013
_chemical_formula_sum 'C8 H7 F3 O3'
_chemical_formula_weight 208.14
_chemical_name_systematic
;
 ?
;
_space_group_IT_number 14
_symmetry_cell_setting monoclinic
_symmetry_space_group_name_Hall '-P 2ybc'
_symmetry_space_group_name_H-M 'P 1 21/c 1'
_atom_sites_solution_hydrogens geom
_atom_sites_solution_primary direct
_atom_sites_solution_secondary difmap
_audit_creation_method SHELXL-97
_cell_angle_alpha 90.00
_cell_angle_beta 90.62(2)
_cell_angle_gamma 90.00
_cell_formula_units_Z 8
_cell_length_a 7.8290(10)
_cell_length_b 15.320(2)
_cell_length_c 15.181(2)
_cell_measurement_reflns_used 4321
_cell_measurement_temperature 213(2)
_cell_measurement_theta_max 26
_cell_measurement_theta_min 3
_cell_volume 1820.7(4)
_computing_cell_refinement 'IPDS1 software (Fa.STOE)'
_computing_data_collection 'IPDS1 software (Fa.STOE)'
_computing_data_reduction 'IPDS1 software (Fa.STOE)'
_computing_molecular_graphics 'ORTEP3 for Windows (L.J.Farrugia)'
_computing_publication_material 'WINGX for Windows'
_computing_structure_refinement 'SHELXL-97 (Sheldrick, 1997)'
_computing_structure_solution 'SIR 2004'
_diffrn_ambient_temperature 213(2)
_diffrn_measured_fraction_theta_full 0.984
_diffrn_measured_fraction_theta_max 0.984
_diffrn_measurement_device_type 'IPDS1 diffractometer (Fa.STOE)'
_diffrn_measurement_method Phi-scans
_diffrn_radiation_monochromator graphite
_diffrn_radiation_source 'fine-focus sealed tube'
_diffrn_radiation_type MoK\a
_diffrn_radiation_wavelength 0.71073
_diffrn_reflns_av_R_equivalents 0.0656
_diffrn_reflns_av_sigmaI/netI 0.0715
_diffrn_reflns_limit_h_max 9
_diffrn_reflns_limit_h_min -9
_diffrn_reflns_limit_k_max 19
_diffrn_reflns_limit_k_min -18
_diffrn_reflns_limit_l_max 19
_diffrn_reflns_limit_l_min -19
_diffrn_reflns_number 15477
_diffrn_reflns_theta_full 26.93
_diffrn_reflns_theta_max 26.93
_diffrn_reflns_theta_min 2.60
_exptl_absorpt_coefficient_mu 0.153
_exptl_absorpt_correction_T_max 0.9700
_exptl_absorpt_correction_T_min 0.9555
_exptl_absorpt_correction_type none
_exptl_crystal_colour colourless
_exptl_crystal_density_diffrn 1.519
_exptl_crystal_description prism
_exptl_crystal_F_000 848
_exptl_crystal_size_max 0.30
_exptl_crystal_size_mid 0.20
_exptl_crystal_size_min 0.20
_refine_diff_density_max 0.166
_refine_diff_density_min -0.144
_refine_diff_density_rms 0.031
_refine_ls_extinction_method none
_refine_ls_goodness_of_fit_ref 0.627
_refine_ls_hydrogen_treatment mixed
_refine_ls_matrix_type full
_refine_ls_number_parameters 261
_refine_ls_number_reflns 3877
_refine_ls_number_restraints 0
_refine_ls_restrained_S_all 0.627
_refine_ls_R_factor_all 0.0674
_refine_ls_R_factor_gt 0.0321
_refine_ls_shift/su_max 0.031
_refine_ls_shift/su_mean 0.002
_refine_ls_structure_factor_coef Fsqd
_refine_ls_weighting_details 'calc w=1/[\s^2^(Fo^2^)+(0.0629P)^2^+0.0000P] where P=(Fo^2^+2Fc^2^)/3'
_refine_ls_weighting_scheme calc
_refine_ls_wR_factor_gt 0.0782
_refine_ls_wR_factor_ref 0.0852
_reflns_number_gt 1952
_reflns_number_total 3877
_reflns_threshold_expression >2sigma(I)
_cod_data_source_file jo302726m_si_002.cif
_cod_data_source_block ip1_35
_cod_database_code 4028184

loop_
_symmetry_equiv_pos_as_xyz
'x, y, z'
'-x, y+1/2, -z+1/2'
'-x, -y, -z'
'x, -y-1/2, z-1/2'

loop_
_atom_site_label
_atom_site_type_symbol
_atom_site_fract_x
_atom_site_fract_y
_atom_site_fract_z
_atom_site_U_iso_or_equiv
_atom_site_adp_type
_atom_site_occupancy
_atom_site_symmetry_multiplicity
_atom_site_calc_flag
_atom_site_refinement_flags
C1A C 0.9037(2) 0.13559(10) 0.62992(9) 0.0436(4) Uani 1 1 d .
C1B C 0.6006(2) -0.37301(11) 0.86984(10) 0.0460(4) Uani 1 1 d .
C2A C 0.9787(2) 0.15502(11) 0.70942(10) 0.0431(4) Uani 1 1 d .
C2B C 0.52381(19) -0.38307(12) 0.78892(10) 0.0445(4) Uani 1 1 d .
C3A C 0.99795(19) 0.07289(10) 0.75325(10) 0.0423(4) Uani 1 1 d .
C3B C 0.49688(19) -0.29633(10) 0.75736(10) 0.0426(4) Uani 1 1 d .
C4A C 0.93535(19) 0.00898(10) 0.69784(9) 0.0424(4) Uani 1 1 d .
C4B C 0.55696(19) -0.23939(11) 0.82080(9) 0.0445(4) Uani 1 1 d .
C5A C 1.0741(2) 0.06071(11) 0.84402(11) 0.0519(4) Uani 1 1 d .
C5B C 0.4148(2) -0.27471(12) 0.67031(11) 0.0518(4) Uani 1 1 d .
C6A C 0.92411(19) -0.08672(10) 0.70172(11) 0.0462(4) Uani 1 1 d .
C6B C 0.5637(2) -0.14334(11) 0.82883(11) 0.0515(4) Uani 1 1 d .
C7A C 0.8795(2) -0.13446(11) 0.61809(11) 0.0598(5) Uani 1 1 d .
H7A1 H 0.8763 -0.1967 0.6295 0.090 Uiso 1 1 calc R
H7A2 H 0.9649 -0.1222 0.5740 0.090 Uiso 1 1 calc R
H7A3 H 0.7684 -0.1153 0.5968 0.090 Uiso 1 1 calc R
C7B C 0.6147(3) -0.10438(13) 0.91626(12) 0.0685(5) Uani 1 1 d .
H7B1 H 0.6136 -0.0412 0.9119 0.103 Uiso 1 1 calc R
H7B2 H 0.7286 -0.1240 0.9323 0.103 Uiso 1 1 calc R
H7B3 H 0.5347 -0.1228 0.9609 0.103 Uiso 1 1 calc R
C8A C 0.8811(3) 0.27392(11) 0.56528(12) 0.0644(5) Uani 1 1 d .
H8A1 H 0.8371 0.3022 0.5126 0.097 Uiso 1 1 calc R
H8A2 H 1.0032 0.2838 0.5701 0.097 Uiso 1 1 calc R
H8A3 H 0.8251 0.2979 0.6166 0.097 Uiso 1 1 calc R
C8B C 0.6439(2) -0.51907(11) 0.90969(11) 0.0606(5) Uani 1 1 d .
H8B1 H 0.6910 -0.5542 0.9573 0.091 Uiso 1 1 calc R
H8B2 H 0.7047 -0.5315 0.8558 0.091 Uiso 1 1 calc R
H8B3 H 0.5239 -0.5330 0.9015 0.091 Uiso 1 1 calc R
O1A O 0.87756(13) 0.04859(7) 0.61994(6) 0.0465(3) Uani 1 1 d .
O1B O 0.62088(14) -0.28772(7) 0.89171(7) 0.0494(3) Uani 1 1 d .
O2A O 0.84809(15) 0.18122(7) 0.56015(7) 0.0570(3) Uani 1 1 d .
O2B O 0.66196(15) -0.42724(8) 0.93136(7) 0.0599(3) Uani 1 1 d .
O3A O 0.95492(16) -0.12421(8) 0.77172(8) 0.0620(3) Uani 1 1 d .
O3B O 0.52644(16) -0.09860(8) 0.76414(8) 0.0653(3) Uani 1 1 d .
F1A F 1.13741(16) 0.13664(7) 0.87474(7) 0.0827(4) Uani 1 1 d .
F1B F 0.28105(13) -0.22072(7) 0.67680(7) 0.0731(3) Uani 1 1 d .
F2A F 1.20273(14) 0.00364(8) 0.84607(7) 0.0750(3) Uani 1 1 d .
F2B F 0.35486(15) -0.34785(7) 0.63088(7) 0.0771(3) Uani 1 1 d .
F3A F 0.96091(14) 0.03368(8) 0.90303(6) 0.0759(3) Uani 1 1 d .
F3B F 0.52076(13) -0.23782(8) 0.61262(6) 0.0727(3) Uani 1 1 d .
H2A H 1.009(2) 0.2104(12) 0.7304(10) 0.056(5) Uiso 1 1 d .
H2B H 0.4965(19) -0.4367(11) 0.7601(10) 0.047(4) Uiso 1 1 d .

loop_
_atom_site_aniso_label
_atom_site_aniso_U_11
_atom_site_aniso_U_22
_atom_site_aniso_U_33
_atom_site_aniso_U_23
_atom_site_aniso_U_13
_atom_site_aniso_U_12
C1A 0.0520(9) 0.0377(10) 0.0409(8) 0.0028(7) -0.0020(7) -0.0001(7)
C1B 0.0521(9) 0.0405(10) 0.0452(9) 0.0027(7) -0.0042(7) -0.0030(7)
C2A 0.0491(9) 0.0373(10) 0.0428(8) -0.0001(7) -0.0025(7) -0.0001(7)
C2B 0.0471(9) 0.0425(10) 0.0438(9) -0.0017(7) -0.0024(7) -0.0029(7)
C3A 0.0428(8) 0.0418(9) 0.0423(8) 0.0006(7) 0.0007(6) 0.0031(7)
C3B 0.0402(8) 0.0455(10) 0.0421(8) 0.0018(7) 0.0000(6) 0.0009(7)
C4A 0.0450(9) 0.0414(10) 0.0407(8) 0.0024(7) -0.0010(6) 0.0051(7)
C4B 0.0488(9) 0.0424(10) 0.0423(8) 0.0028(7) -0.0031(7) 0.0008(7)
C5A 0.0619(11) 0.0474(11) 0.0465(9) 0.0014(8) -0.0051(8) 0.0023(9)
C5B 0.0513(10) 0.0544(11) 0.0496(9) 0.0048(8) -0.0060(8) -0.0038(9)
C6A 0.0431(9) 0.0407(10) 0.0547(9) 0.0009(8) -0.0003(7) 0.0033(7)
C6B 0.0522(10) 0.0447(11) 0.0578(10) -0.0006(8) 0.0056(8) -0.0003(8)
C7A 0.0723(12) 0.0392(10) 0.0677(11) -0.0034(8) -0.0095(9) -0.0021(9)
C7B 0.0912(14) 0.0508(12) 0.0636(12) -0.0101(9) 0.0013(10) -0.0044(10)
C8A 0.0905(14) 0.0435(11) 0.0588(10) 0.0109(8) -0.0179(10) -0.0066(10)
C8B 0.0746(12) 0.0462(11) 0.0609(11) 0.0079(8) -0.0096(9) 0.0011(9)
O1A 0.0591(7) 0.0379(7) 0.0423(6) -0.0010(5) -0.0061(5) -0.0014(5)
O1B 0.0623(7) 0.0431(7) 0.0426(6) -0.0011(5) -0.0091(5) -0.0030(5)
O2A 0.0817(8) 0.0435(7) 0.0454(6) 0.0059(5) -0.0162(6) -0.0050(6)
O2B 0.0819(8) 0.0476(8) 0.0499(6) 0.0069(5) -0.0195(6) -0.0027(6)
O3A 0.0800(8) 0.0450(7) 0.0609(7) 0.0086(6) -0.0082(6) 0.0071(6)
O3B 0.0788(9) 0.0456(7) 0.0712(8) 0.0090(6) -0.0081(6) 0.0063(6)
F1A 0.1270(10) 0.0588(7) 0.0614(6) -0.0016(5) -0.0396(6) -0.0131(7)
F1B 0.0594(6) 0.0809(8) 0.0789(7) 0.0163(6) -0.0143(5) 0.0146(6)
F2A 0.0714(7) 0.0796(8) 0.0734(7) 0.0052(6) -0.0212(5) 0.0241(6)
F2B 0.1027(9) 0.0661(8) 0.0618(6) 0.0030(5) -0.0346(6) -0.0163(6)
F3A 0.0838(7) 0.0981(9) 0.0457(5) 0.0154(5) 0.0024(5) 0.0002(6)
F3B 0.0738(7) 0.0921(8) 0.0523(6) 0.0195(5) 0.0000(5) -0.0122(6)

loop_
_atom_type_symbol
_atom_type_description
_atom_type_scat_dispersion_real
_atom_type_scat_dispersion_imag
_atom_type_scat_source
C C 0.0033 0.0016 'International Tables Vol C Tables 4.2.6.8 and 6.1.1.4'
H H 0.0000 0.0000 'International Tables Vol C Tables 4.2.6.8 and 6.1.1.4'
O O 0.0106 0.0060 'International Tables Vol C Tables 4.2.6.8 and 6.1.1.4'
F F 0.0171 0.0103 'International Tables Vol C Tables 4.2.6.8 and 6.1.1.4'

loop_
_geom_angle_atom_site_label_1
_geom_angle_atom_site_label_2
_geom_angle_atom_site_label_3
_geom_angle
O2A C1A O1A 112.17(12)
O2A C1A C2A 135.81(15)
O1A C1A C2A 112.01(13)
O2B C1B O1B 112.82(12)
O2B C1B C2B 135.06(15)
O1B C1B C2B 112.12(13)
C1A C2A C3A 105.11(15)
C1A C2A H2A 127.0(10)
C3A C2A H2A 127.9(10)
C1B C2B C3B 104.95(14)
C1B C2B H2B 127.0(9)
C3B C2B H2B 128.0(9)
C4A C3A C2A 107.84(13)
C4A C3A C5A 127.22(14)
C2A C3A C5A 124.95(14)
C4B C3B C2B 107.85(13)
C4B C3B C5B 127.99(15)
C2B C3B C5B 124.16(14)
C3A C4A O1A 108.50(13)
C3A C4A C6A 134.88(14)
O1A C4A C6A 116.56(13)
C3B C4B O1B 108.67(14)
C3B C4B C6B 134.40(14)
O1B C4B C6B 116.92(13)
F2A C5A F3A 106.74(14)
F2A C5A F1A 106.45(14)
F3A C5A F1A 106.30(14)
F2A C5A C3A 113.18(14)
F3A C5A C3A 113.20(14)
F1A C5A C3A 110.51(13)
F1B C5B F3B 106.15(14)
F1B C5B F2B 106.07(13)
F3B C5B F2B 105.96(14)
F1B C5B C3B 113.54(14)
F3B C5B C3B 114.01(13)
F2B C5B C3B 110.51(14)
O3A C6A C4A 119.29(15)
O3A C6A C7A 122.99(15)
C4A C6A C7A 117.70(14)
O3B C6B C4B 118.76(15)
O3B C6B C7B 122.77(16)
C4B C6B C7B 118.47(15)
C6A C7A H7A1 109.5
C6A C7A H7A2 109.5
H7A1 C7A H7A2 109.5
C6A C7A H7A3 109.5
H7A1 C7A H7A3 109.5
H7A2 C7A H7A3 109.5
C6B C7B H7B1 109.5
C6B C7B H7B2 109.5
H7B1 C7B H7B2 109.5
C6B C7B H7B3 109.5
H7B1 C7B H7B3 109.5
H7B2 C7B H7B3 109.5
O2A C8A H8A1 109.5
O2A C8A H8A2 109.5
H8A1 C8A H8A2 109.5
O2A C8A H8A3 109.5
H8A1 C8A H8A3 109.5
H8A2 C8A H8A3 109.5
O2B C8B H8B1 109.5
O2B C8B H8B2 109.5
H8B1 C8B H8B2 109.5
O2B C8B H8B3 109.5
H8B1 C8B H8B3 109.5
H8B2 C8B H8B3 109.5
C1A O1A C4A 106.53(11)
C1B O1B C4B 106.40(11)
C1A O2A C8A 114.47(12)
C1B O2B C8B 114.28(12)

loop_
_geom_bond_atom_site_label_1
_geom_bond_atom_site_label_2
_geom_bond_distance
C1A O2A 1.3380(18)
C1A O1A 1.3568(19)
C1A C2A 1.369(2)
C1B O2B 1.3354(18)
C1B O1B 1.3569(19)
C1B C2B 1.371(2)
C2A C3A 1.430(2)
C2A H2A 0.936(18)
C2B C3B 1.428(2)
C2B H2B 0.955(17)
C3A C4A 1.377(2)
C3A C5A 1.507(2)
C3B C4B 1.378(2)
C3B C5B 1.500(2)
C4A O1A 1.4000(17)
C4A C6A 1.470(2)
C4B O1B 1.3950(18)
C4B C6B 1.477(2)
C5A F2A 1.3338(19)
C5A F3A 1.3327(19)
C5A F1A 1.346(2)
C5B F1B 1.3388(19)
C5B F3B 1.3381(19)
C5B F2B 1.352(2)
C6A O3A 1.2295(18)
C6A C7A 1.503(2)
C6B O3B 1.2302(19)
C6B C7B 1.505(2)
C7A H7A1 0.9700
C7A H7A2 0.9700
C7A H7A3 0.9700
C7B H7B1 0.9700
C7B H7B2 0.9700
C7B H7B3 0.9700
C8A O2A 1.445(2)
C8A H8A1 0.9700
C8A H8A2 0.9700
C8A H8A3 0.9700
C8B O2B 1.451(2)
C8B H8B1 0.9700
C8B H8B2 0.9700
C8B H8B3 0.9700

loop_
_geom_torsion_atom_site_label_1
_geom_torsion_atom_site_label_2
_geom_torsion_atom_site_label_3
_geom_torsion_atom_site_label_4
_geom_torsion
O2A C1A C2A C3A 177.91(18)
O1A C1A C2A C3A -1.10(18)
O2B C1B C2B C3B -177.86(18)
O1B C1B C2B C3B 1.06(18)
C1A C2A C3A C4A 0.52(17)
C1A C2A C3A C5A -179.56(15)
C1B C2B C3B C4B -0.55(17)
C1B C2B C3B C5B -179.83(15)
C2A C3A C4A O1A 0.20(17)
C5A C3A C4A O1A -179.71(14)
C2A C3A C4A C6A 177.15(17)
C5A C3A C4A C6A -2.8(3)
C2B C3B C4B O1B -0.11(17)
C5B C3B C4B O1B 179.12(14)
C2B C3B C4B C6B -178.78(17)
C5B C3B C4B C6B 0.5(3)
C4A C3A C5A F2A 54.4(2)
C2A C3A C5A F2A -125.49(16)
C4A C3A C5A F3A -67.2(2)
C2A C3A C5A F3A 112.88(17)
C4A C3A C5A F1A 173.68(15)
C2A C3A C5A F1A -6.2(2)
C4B C3B C5B F1B -53.8(2)
C2B C3B C5B F1B 125.35(16)
C4B C3B C5B F3B 68.0(2)
C2B C3B C5B F3B -112.89(17)
C4B C3B C5B F2B -172.80(15)
C2B C3B C5B F2B 6.3(2)
C3A C4A C6A O3A 11.3(3)
O1A C4A C6A O3A -171.94(14)
C3A C4A C6A C7A -167.08(17)
O1A C4A C6A C7A 9.7(2)
C3B C4B C6B O3B -9.4(3)
O1B C4B C6B O3B 172.00(14)
C3B C4B C6B C7B 170.11(17)
O1B C4B C6B C7B -8.5(2)
O2A C1A O1A C4A -178.02(12)
C2A C1A O1A C4A 1.24(17)
C3A C4A O1A C1A -0.86(16)
C6A C4A O1A C1A -178.44(13)
O2B C1B O1B C4B 178.03(13)
C2B C1B O1B C4B -1.14(17)
C3B C4B O1B C1B 0.75(17)
C6B C4B O1B C1B 179.68(13)
O1A C1A O2A C8A -176.86(14)
C2A C1A O2A C8A 4.1(3)
O1B C1B O2B C8B -179.43(13)
C2B C1B O2B C8B -0.5(3)
